data_7033461
loop_
_publ_author_name
'Fan, Liming'
'Fan, Weiliu'
'Li, Bin'
'Liu, Xinzheng'
'Zhao, Xian'
'Zhang, Xiutang'

_publ_section_title
;
 Structural diversities and related properties of four coordination
 polymers synthesized from original ligand of
 3,3',5,5'-azobenzenetetracarboxylic acid.
;
_journal_issue 5
_journal_name_full 'Dalton transactions (Cambridge, England : 2003)'
_journal_page_first 2380
_journal_page_last 2389
_journal_paper_doi 10.1039/c4dt03076a
_journal_volume 44
_journal_year 2015
_chemical_formula_sum 'C48 H36 Cd3 N8 O20'
_chemical_formula_weight 1382.05
_chemical_name_systematic
;
 ?
;
_space_group_IT_number 2
_symmetry_cell_setting triclinic
_symmetry_space_group_name_Hall '-P 1'
_symmetry_space_group_name_H-M 'P -1'
_atom_sites_solution_hydrogens geom
_atom_sites_solution_primary direct
_atom_sites_solution_secondary difmap
_audit_creation_method SHELXL-97
_audit_update_record
;
2014-11-24 deposited with the CCDC.
2014-12-04 downloaded from the CCDC.
;
_cell_angle_alpha 111.595(3)
_cell_angle_beta 104.229(3)
_cell_angle_gamma 92.999(3)
_cell_formula_units_Z 1
_cell_length_a 9.973(2)
_cell_length_b 10.452(2)
_cell_length_c 12.671(3)
_cell_measurement_reflns_used 2573
_cell_measurement_temperature 273(2)
_cell_measurement_theta_max 27.34
_cell_measurement_theta_min 2.76
_cell_volume 1175.4(4)
_computing_cell_refinement 'SAINT-Plus (Bruker, 2001)'
_computing_data_collection 'SMART (Bruker, 2001)'
_computing_data_reduction 'SAINT-Plus (Bruker, 2001)'
_computing_molecular_graphics 'PLATON (Spek, 2003)'
_computing_publication_material PLATON
_computing_structure_refinement 'SHELXL-97 (Sheldrick, 1997)'
_computing_structure_solution 'SHELXS-97 (Sheldrick, 1997)'
_diffrn_ambient_temperature 273(2)
_diffrn_measured_fraction_theta_full 0.987
_diffrn_measured_fraction_theta_max 0.987
_diffrn_measurement_device_type 'CCD area detector'
_diffrn_measurement_method 'phi and omega scans'
_diffrn_radiation_monochromator graphite
_diffrn_radiation_source 'fine-focus sealed tube'
_diffrn_radiation_type MoK\a
_diffrn_radiation_wavelength 0.71073
_diffrn_reflns_av_R_equivalents 0.0179
_diffrn_reflns_av_sigmaI/netI 0.0388
_diffrn_reflns_limit_h_max 11
_diffrn_reflns_limit_h_min -6
_diffrn_reflns_limit_k_max 12
_diffrn_reflns_limit_k_min -12
_diffrn_reflns_limit_l_max 10
_diffrn_reflns_limit_l_min -15
_diffrn_reflns_number 5844
_diffrn_reflns_theta_full 25.00
_diffrn_reflns_theta_max 25.00
_diffrn_reflns_theta_min 2.12
_exptl_absorpt_coefficient_mu 1.440
_exptl_absorpt_correction_T_max 0.8935
_exptl_absorpt_correction_T_min 0.8462
_exptl_absorpt_correction_type multi-scan
_exptl_absorpt_process_details 'SADABS,(Sheldrick, 2001)'
_exptl_crystal_colour colorless
_exptl_crystal_density_diffrn 1.953
_exptl_crystal_density_method 'not measured'
_exptl_crystal_description block
_exptl_crystal_F_000 684
_exptl_crystal_preparation Luminescent
_exptl_crystal_size_max 0.12
_exptl_crystal_size_mid 0.10
_exptl_crystal_size_min 0.08
_refine_diff_density_max 1.184
_refine_diff_density_min -0.678
_refine_diff_density_rms 0.105
_refine_ls_extinction_method none
_refine_ls_goodness_of_fit_ref 1.052
_refine_ls_hydrogen_treatment mixed
_refine_ls_matrix_type full
_refine_ls_number_parameters 359
_refine_ls_number_reflns 4083
_refine_ls_number_restraints 0
_refine_ls_restrained_S_all 1.052
_refine_ls_R_factor_all 0.0419
_refine_ls_R_factor_gt 0.0329
_refine_ls_shift/su_max 0.001
_refine_ls_shift/su_mean 0.000
_refine_ls_structure_factor_coef Fsqd
_refine_ls_weighting_details 'calc w=1/[\s^2^(Fo^2^)+(0.0503P)^2^+0.6115P] where P=(Fo^2^+2Fc^2^)/3'
_refine_ls_weighting_scheme calc
_refine_ls_wR_factor_gt 0.0861
_refine_ls_wR_factor_ref 0.0909
_reflns_number_gt 3410
_reflns_number_total 4083
_reflns_threshold_expression >2sigma(I)
_cod_data_source_file c4dt03076a2.cif
_cod_data_source_block p
_cod_depositor_comments
;
The following automatic conversions were performed:

'_symmetry_cell_setting' value 'Triclinic' changed to 'triclinic'
according to
/usr/data/users/saulius/crontab/automatic-downloads/rss-feeds/RSC/lib/dictionaries/cif_core.dic
dictionary named 'cif_core.dic' version 2.4.2 from
2011-04-26.

'_exptl_absorpt_correction_type' value 'Multi-scan'
changed to 'multi-scan' according to
/usr/data/users/saulius/crontab/automatic-downloads/rss-feeds/RSC/lib/dictionaries/cif_core.dic
dictionary named 'cif_core.dic' version 2.4.2 from 2011-04-26.

Automatic conversion script
Id: cif_fix_values 2935 2014-11-11 08:27:57Z andrius 

 Adding full bibliography for 7033459--7033462.cif.
;
_cod_original_sg_symbol_H-M P-1
_cod_database_code 7033461

loop_
_symmetry_equiv_pos_as_xyz
'x, y, z'
'-x, -y, -z'

loop_
_atom_site_label
_atom_site_type_symbol
_atom_site_fract_x
_atom_site_fract_y
_atom_site_fract_z
_atom_site_U_iso_or_equiv
_atom_site_adp_type
_atom_site_occupancy
_atom_site_symmetry_multiplicity
_atom_site_calc_flag
_atom_site_refinement_flags
_atom_site_disorder_assembly
_atom_site_disorder_group
Cd1 Cd 0.5000 0.5000 0.5000 0.01912(12) Uani 1 2 d S . .
Cd2 Cd 0.54407(3) -0.17579(3) -0.26441(3) 0.02206(11) Uani 1 1 d . . .
O1 O 0.6391(3) 0.7190(3) 0.5884(3) 0.0264(7) Uani 1 1 d . . .
O4 O 1.3179(3) 0.6197(4) 0.5127(3) 0.0393(8) Uani 1 1 d . . .
O2 O 0.8206(3) 0.8432(4) 0.7402(3) 0.0424(9) Uani 1 1 d . . .
O3 O 1.3088(3) 0.7834(4) 0.6813(3) 0.0434(9) Uani 1 1 d . . .
O7 O 0.5300(4) 0.4936(3) -0.3218(3) 0.0392(8) Uani 1 1 d . . .
O6 O 0.5825(4) 0.0366(3) -0.1074(3) 0.0445(9) Uani 1 1 d . . .
O5 O 0.5440(5) 0.0451(3) -0.2811(3) 0.0503(10) Uani 1 1 d . . .
O8 O 0.5838(4) 0.6929(3) -0.1621(3) 0.0411(9) Uani 1 1 d . . .
N1 N 0.8290(4) 0.4984(4) 0.2389(3) 0.0270(8) Uani 1 1 d . . .
N2 N 0.7518(4) 0.5555(4) 0.1821(3) 0.0257(8) Uani 1 1 d . A .
C11 C 1.0949(4) 0.6728(4) 0.5315(4) 0.0224(9) Uani 1 1 d . A .
C12 C 0.6581(5) 0.3296(5) 0.0072(4) 0.0275(10) Uani 1 1 d . A .
H12 H 0.6785 0.2793 0.0547 0.033 Uiso 1 1 calc R . .
C13 C 1.0092(4) 0.7280(4) 0.6047(4) 0.0224(9) Uani 1 1 d . . .
H13 H 1.0491 0.7774 0.6856 0.027 Uiso 1 1 calc R . .
C14 C 0.5675(4) 0.5627(5) -0.2126(4) 0.0259(10) Uani 1 1 d . . .
C15 C 0.7716(4) 0.7613(4) 0.6353(4) 0.0245(9) Uani 1 1 d . . .
C16 C 0.5976(5) 0.2619(4) -0.1133(4) 0.0266(10) Uani 1 1 d . . .
C17 C 0.5966(5) 0.4823(4) -0.1336(4) 0.0241(9) Uani 1 1 d . . .
C18 C 0.5681(5) 0.3371(4) -0.1838(4) 0.0280(10) Uani 1 1 d . . .
H18 H 0.5291 0.2904 -0.2652 0.034 Uiso 1 1 calc R . .
C19 C 0.8055(4) 0.6401(4) 0.4346(4) 0.0221(9) Uani 1 1 d . . .
H19 H 0.7097 0.6325 0.4014 0.026 Uiso 1 1 calc R A .
C20 C 1.2526(5) 0.6921(5) 0.5791(4) 0.0268(10) Uani 1 1 d . . .
C21 C 1.0330(5) 0.5953(4) 0.4112(4) 0.0243(9) Uani 1 1 d . . .
H21 H 1.0876 0.5518 0.3627 0.029 Uiso 1 1 calc R A .
C22 C 0.6562(4) 0.5505(4) -0.0119(4) 0.0245(9) Uani 1 1 d . A .
H22 H 0.6743 0.6473 0.0228 0.029 Uiso 1 1 calc R . .
N3 N 0.9487(5) 0.8719(5) 0.1141(4) 0.0480(12) Uani 1 1 d . . .
C24 C 0.8649(4) 0.7091(4) 0.5565(4) 0.0227(9) Uani 1 1 d . A .
C25 C 0.8894(4) 0.5833(4) 0.3638(3) 0.0205(9) Uani 1 1 d . A .
C26 C 0.6883(4) 0.4752(4) 0.0569(4) 0.0228(9) Uani 1 1 d . . .
C27 C 0.5713(5) 0.1042(5) -0.1708(4) 0.0288(10) Uani 1 1 d . . .
N4 N 0.8012(5) 0.9684(5) 0.2035(5) 0.0615(15) Uani 1 1 d . . .
H4 H 0.7593 1.0008 0.2573 0.074 Uiso 1 1 calc R . .
C29 C 0.9180(7) 0.9126(6) 0.2158(5) 0.0534(16) Uani 1 1 d . . .
C30 C 0.9553(6) 0.5688(7) -0.0727(6) 0.0578(16) Uani 1 1 d . . .
H30 H 0.9238 0.6149 -0.1223 0.069 Uiso 1 1 calc R . .
C31 C 1.0315(6) 0.6462(6) 0.0448(6) 0.0537(16) Uani 1 1 d . . .
C32 C 0.8482(7) 0.9054(6) 0.0345(6) 0.0570(16) Uani 1 1 d . . .
H32 H 0.8448 0.8884 -0.0435 0.068 Uiso 1 1 calc R . .
C33 C 1.0647(7) 0.8014(6) 0.0899(7) 0.0688(19) Uani 1 1 d . . .
H33A H 1.1420 0.8346 0.1620 0.083 Uiso 1 1 calc R . .
H33B H 1.0954 0.8258 0.0318 0.083 Uiso 1 1 calc R . .
C34 C 0.7584(7) 0.9661(6) 0.0912(6) 0.0615(18) Uani 1 1 d . . .
H34 H 0.6809 1.0007 0.0604 0.074 Uiso 1 1 calc R . .
C35 C 0.9975(10) 0.9037(8) 0.3273(6) 0.094(3) Uani 1 1 d . . .
H35A H 1.0364 0.8187 0.3096 0.141 Uiso 1 1 calc R . .
H35B H 0.9360 0.9050 0.3751 0.141 Uiso 1 1 calc R . .
H35C H 1.0719 0.9818 0.3697 0.141 Uiso 1 1 calc R . .
C36 C 0.9256(6) 0.4240(6) -0.1176(6) 0.0551(16) Uani 1 1 d . . .
H36 H 0.8766 0.3743 -0.1968 0.066 Uiso 1 1 calc R . .
O9 O 0.8656(11) 0.3762(11) 0.2027(9) 0.076(4) Uiso 0.480(10) 1 d P A 1
O10 O 0.7461(12) 0.6830(12) 0.2187(9) 0.092(4) Uiso 0.520(10) 1 d P A 2
O11 O 0.6782(11) 0.1602(11) -0.4097(9) 0.083(3) Uiso 0.50 1 d PG . .
H11A H 0.5986 0.1397 -0.4006 0.125 Uiso 0.50 1 d PG . .
H11B H 0.7136 0.0857 -0.4353 0.125 Uiso 0.50 1 d PG . .
O12 O 0.7372(11) 0.9672(11) 0.4177(8) 0.080(3) Uiso 0.50 1 d PG . .
H12A H 0.8100 1.0290 0.4595 0.121 Uiso 0.50 1 d PG . .
H12B H 0.6692 0.9885 0.4478 0.121 Uiso 0.50 1 d PG . .

loop_
_atom_site_aniso_label
_atom_site_aniso_U_11
_atom_site_aniso_U_22
_atom_site_aniso_U_33
_atom_site_aniso_U_23
_atom_site_aniso_U_13
_atom_site_aniso_U_12
Cd1 0.0189(2) 0.0192(2) 0.0165(2) 0.00446(17) 0.00408(17) 0.00409(17)
Cd2 0.02243(18) 0.01762(18) 0.02368(19) 0.00542(13) 0.00630(13) 0.00432(13)
O1 0.0188(16) 0.0248(16) 0.0324(17) 0.0055(13) 0.0110(13) 0.0031(13)
O4 0.0238(17) 0.052(2) 0.047(2) 0.0206(18) 0.0131(16) 0.0181(16)
O2 0.0319(19) 0.051(2) 0.0249(18) -0.0060(16) 0.0098(15) -0.0012(17)
O3 0.0220(17) 0.045(2) 0.042(2) -0.0011(17) 0.0010(15) 0.0030(16)
O7 0.053(2) 0.040(2) 0.0212(18) 0.0149(15) 0.0038(16) -0.0037(17)
O6 0.072(3) 0.0198(18) 0.038(2) 0.0092(16) 0.0141(19) 0.0081(17)
O5 0.082(3) 0.0229(18) 0.034(2) 0.0051(16) 0.0072(19) 0.0029(18)
O8 0.065(3) 0.0245(18) 0.0353(19) 0.0168(15) 0.0082(17) 0.0077(17)
N1 0.031(2) 0.025(2) 0.0220(19) 0.0071(16) 0.0050(16) 0.0087(17)
N2 0.030(2) 0.023(2) 0.0232(19) 0.0098(16) 0.0050(16) 0.0070(16)
C11 0.016(2) 0.024(2) 0.027(2) 0.0116(19) 0.0037(18) 0.0052(17)
C12 0.028(2) 0.026(2) 0.031(3) 0.013(2) 0.010(2) 0.0048(19)
C13 0.021(2) 0.020(2) 0.022(2) 0.0045(18) 0.0038(18) 0.0004(17)
C14 0.021(2) 0.026(2) 0.031(3) 0.012(2) 0.0067(19) 0.0028(19)
C15 0.023(2) 0.022(2) 0.028(2) 0.0076(19) 0.0103(19) 0.0062(18)
C16 0.030(3) 0.019(2) 0.030(2) 0.0098(19) 0.009(2) 0.0035(19)
C17 0.028(2) 0.020(2) 0.024(2) 0.0084(18) 0.0080(19) 0.0035(18)
C18 0.032(3) 0.021(2) 0.024(2) 0.0047(19) 0.0021(19) 0.0029(19)
C19 0.019(2) 0.024(2) 0.021(2) 0.0087(18) 0.0028(17) 0.0040(18)
C20 0.022(2) 0.026(2) 0.038(3) 0.019(2) 0.007(2) 0.0051(19)
C21 0.028(2) 0.023(2) 0.025(2) 0.0087(18) 0.0117(19) 0.0084(19)
C22 0.026(2) 0.019(2) 0.026(2) 0.0070(18) 0.0051(19) 0.0025(18)
N3 0.042(3) 0.036(3) 0.056(3) 0.008(2) 0.014(2) 0.007(2)
C24 0.023(2) 0.019(2) 0.026(2) 0.0076(18) 0.0098(19) 0.0034(18)
C25 0.022(2) 0.023(2) 0.017(2) 0.0079(17) 0.0050(17) 0.0052(18)
C26 0.024(2) 0.023(2) 0.019(2) 0.0069(18) 0.0053(18) 0.0029(18)
C27 0.028(2) 0.020(2) 0.033(3) 0.007(2) 0.007(2) 0.0037(19)
N4 0.051(3) 0.045(3) 0.069(4) -0.002(3) 0.021(3) 0.008(3)
C29 0.064(4) 0.042(3) 0.045(3) 0.013(3) 0.009(3) -0.008(3)
C30 0.047(4) 0.052(4) 0.081(5) 0.026(3) 0.028(3) 0.016(3)
C31 0.037(3) 0.044(3) 0.080(5) 0.014(3) 0.030(3) 0.010(3)
C32 0.061(4) 0.049(4) 0.050(4) 0.014(3) 0.005(3) 0.004(3)
C33 0.046(4) 0.047(4) 0.105(6) 0.017(4) 0.030(4) 0.005(3)
C34 0.054(4) 0.048(4) 0.057(4) 0.008(3) -0.008(3) 0.013(3)
C35 0.137(8) 0.071(5) 0.061(5) 0.033(4) -0.005(5) 0.004(5)
C36 0.044(3) 0.049(4) 0.069(4) 0.013(3) 0.026(3) 0.011(3)

loop_
_atom_type_symbol
_atom_type_description
_atom_type_scat_dispersion_real
_atom_type_scat_dispersion_imag
_atom_type_scat_source
C C 0.0033 0.0016 'International Tables Vol C Tables 4.2.6.8 and 6.1.1.4'
H H 0.0000 0.0000 'International Tables Vol C Tables 4.2.6.8 and 6.1.1.4'
N N 0.0061 0.0033 'International Tables Vol C Tables 4.2.6.8 and 6.1.1.4'
O O 0.0106 0.0060 'International Tables Vol C Tables 4.2.6.8 and 6.1.1.4'
Cd Cd -0.8075 1.2024 'International Tables Vol C Tables 4.2.6.8 and 6.1.1.4'

loop_
_geom_angle_atom_site_label_1
_geom_angle_atom_site_label_2
_geom_angle_atom_site_label_3
_geom_angle
_geom_angle_site_symmetry_1
_geom_angle_site_symmetry_3
O7 Cd1 O7 180.000(1) 2_665 1_556
O7 Cd1 O4 86.27(13) 2_665 1_455
O7 Cd1 O4 93.73(13) 1_556 1_455
O7 Cd1 O4 93.73(13) 2_665 2_766
O7 Cd1 O4 86.27(13) 1_556 2_766
O4 Cd1 O4 180.000(1) 1_455 2_766
O7 Cd1 O1 90.38(11) 2_665 .
O7 Cd1 O1 89.62(11) 1_556 .
O4 Cd1 O1 85.17(12) 1_455 .
O4 Cd1 O1 94.83(12) 2_766 .
O7 Cd1 O1 89.62(11) 2_665 2_666
O7 Cd1 O1 90.38(11) 1_556 2_666
O4 Cd1 O1 94.83(12) 1_455 2_666
O4 Cd1 O1 85.17(12) 2_766 2_666
O1 Cd1 O1 180.000(1) . 2_666
O8 Cd2 O3 98.42(14) 1_545 1_444
O8 Cd2 O1 101.44(12) 1_545 1_544
O3 Cd2 O1 114.23(11) 1_444 1_544
O8 Cd2 O6 97.99(12) 1_545 .
O3 Cd2 O6 99.43(13) 1_444 .
O1 Cd2 O6 137.69(12) 1_544 .
O8 Cd2 O5 152.69(12) 1_545 .
O3 Cd2 O5 91.33(14) 1_444 .
O1 Cd2 O5 97.59(12) 1_544 .
O6 Cd2 O5 55.09(12) . .
O8 Cd2 C27 125.19(13) 1_545 .
O3 Cd2 C27 96.46(13) 1_444 .
O1 Cd2 C27 119.33(13) 1_544 .
O6 Cd2 C27 27.37(13) . .
O5 Cd2 C27 27.72(13) . .
C15 O1 Cd2 104.5(3) . 1_566
C15 O1 Cd1 133.7(3) . .
Cd2 O1 Cd1 100.16(11) 1_566 .
C20 O4 Cd1 146.2(3) . 1_655
C20 O3 Cd2 115.1(3) . 1_666
C14 O7 Cd1 145.8(3) . 1_554
C27 O6 Cd2 93.9(3) . .
C27 O5 Cd2 89.5(3) . .
C14 O8 Cd2 121.3(3) . 1_565
N2 N1 O9 129.8(6) . .
N2 N1 C25 115.0(4) . .
O9 N1 C25 115.1(6) . .
N1 N2 O10 124.8(6) . .
N1 N2 C26 117.3(4) . .
O10 N2 C26 116.5(6) . .
C21 C11 C13 119.1(4) . .
C21 C11 C20 118.6(4) . .
C13 C11 C20 122.3(4) . .
C16 C12 C26 119.0(4) . .
C16 C12 H12 120.5 . .
C26 C12 H12 120.5 . .
C24 C13 C11 120.2(4) . .
C24 C13 H13 119.9 . .
C11 C13 H13 119.9 . .
O7 C14 O8 125.9(4) . .
O7 C14 C17 117.2(4) . .
O8 C14 C17 116.9(4) . .
O2 C15 O1 121.6(4) . .
O2 C15 C24 121.3(4) . .
O1 C15 C24 117.1(4) . .
C12 C16 C18 120.4(4) . .
C12 C16 C27 120.3(4) . .
C18 C16 C27 119.2(4) . .
C22 C17 C18 119.1(4) . .
C22 C17 C14 121.2(4) . .
C18 C17 C14 119.7(4) . .
C16 C18 C17 120.4(4) . .
C16 C18 H18 119.8 . .
C17 C18 H18 119.8 . .
C25 C19 C24 119.5(4) . .
C25 C19 H19 120.3 . .
C24 C19 H19 120.3 . .
O4 C20 O3 124.7(4) . .
O4 C20 C11 117.7(4) . .
O3 C20 C11 117.5(4) . .
C25 C21 C11 119.7(4) . .
C25 C21 H21 120.1 . .
C11 C21 H21 120.1 . .
C26 C22 C17 120.1(4) . .
C26 C22 H22 119.9 . .
C17 C22 H22 119.9 . .
C29 N3 C32 108.5(5) . .
C29 N3 C33 125.1(6) . .
C32 N3 C33 126.3(6) . .
C13 C24 C19 120.0(4) . .
C13 C24 C15 120.5(4) . .
C19 C24 C15 119.5(4) . .
C19 C25 C21 121.2(4) . .
C19 C25 N1 120.7(4) . .
C21 C25 N1 117.9(4) . .
C22 C26 C12 121.0(4) . .
C22 C26 N2 115.9(4) . .
C12 C26 N2 123.1(4) . .
O6 C27 O5 121.5(4) . .
O6 C27 C16 119.3(4) . .
O5 C27 C16 119.2(4) . .
O6 C27 Cd2 58.7(2) . .
O5 C27 Cd2 62.8(2) . .
C16 C27 Cd2 175.8(3) . .
C29 N4 C34 109.0(5) . .
C29 N4 H4 125.5 . .
C34 N4 H4 125.5 . .
N3 C29 N4 108.1(5) . .
N3 C29 C35 127.9(7) . .
N4 C29 C35 124.0(7) . .
C36 C30 C31 121.3(6) . .
C36 C30 H30 119.4 . .
C31 C30 H30 119.4 . .
C36 C31 C30 118.4(6) 2_765 .
C36 C31 C33 121.4(6) 2_765 .
C30 C31 C33 120.2(7) . .
C34 C32 N3 107.1(6) . .
C34 C32 H32 126.5 . .
N3 C32 H32 126.5 . .
N3 C33 C31 113.9(5) . .
N3 C33 H33A 108.8 . .
C31 C33 H33A 108.8 . .
N3 C33 H33B 108.8 . .
C31 C33 H33B 108.8 . .
H33A C33 H33B 107.7 . .
C32 C34 N4 107.3(6) . .
C32 C34 H34 126.4 . .
N4 C34 H34 126.4 . .
C29 C35 H35A 109.5 . .
C29 C35 H35B 109.5 . .
H35A C35 H35B 109.5 . .
C29 C35 H35C 109.5 . .
H35A C35 H35C 109.5 . .
H35B C35 H35C 109.5 . .
C31 C36 C30 120.3(6) 2_765 .
C31 C36 H36 119.9 2_765 .
C30 C36 H36 119.9 . .
H11A O11 H11B 109.5 . .
H12A O12 H12B 109.5 . .

loop_
_geom_bond_atom_site_label_1
_geom_bond_atom_site_label_2
_geom_bond_distance
_geom_bond_site_symmetry_2
Cd1 O7 2.230(3) 2_665
Cd1 O7 2.230(3) 1_556
Cd1 O4 2.263(3) 1_455
Cd1 O4 2.263(3) 2_766
Cd1 O1 2.332(3) .
Cd1 O1 2.332(3) 2_666
Cd2 O8 2.199(3) 1_545
Cd2 O3 2.247(3) 1_444
Cd2 O1 2.248(3) 1_544
Cd2 O6 2.306(3) .
Cd2 O5 2.395(3) .
Cd2 C27 2.692(4) .
O1 C15 1.285(5) .
O1 Cd2 2.248(3) 1_566
O4 C20 1.248(5) .
O4 Cd1 2.263(3) 1_655
O2 C15 1.240(5) .
O3 C20 1.256(6) .
O3 Cd2 2.247(3) 1_666
O7 C14 1.248(5) .
O7 Cd1 2.230(3) 1_554
O6 C27 1.241(6) .
O5 C27 1.252(6) .
O8 C14 1.254(5) .
O8 Cd2 2.199(3) 1_565
N1 N2 1.248(5) .
N1 O9 1.295(11) .
N1 C25 1.448(5) .
N2 O10 1.250(11) .
N2 C26 1.447(5) .
C11 C21 1.391(6) .
C11 C13 1.404(6) .
C11 C20 1.513(6) .
C12 C16 1.380(6) .
C12 C26 1.398(6) .
C12 H12 0.9300 .
C13 C24 1.390(6) .
C13 H13 0.9300 .
C14 C17 1.514(6) .
C15 C24 1.507(6) .
C16 C18 1.384(6) .
C16 C27 1.514(6) .
C17 C22 1.392(6) .
C17 C18 1.395(6) .
C18 H18 0.9300 .
C19 C25 1.374(6) .
C19 C24 1.394(6) .
C19 H19 0.9300 .
C21 C25 1.389(6) .
C21 H21 0.9300 .
C22 C26 1.370(6) .
C22 H22 0.9300 .
N3 C29 1.318(7) .
N3 C32 1.394(7) .
N3 C33 1.441(8) .
N4 C29 1.330(8) .
N4 C34 1.373(8) .
N4 H4 0.8600 .
C29 C35 1.480(9) .
C30 C36 1.393(9) .
C30 C31 1.394(9) .
C30 H30 0.9300 .
C31 C36 1.380(9) 2_765
C31 C33 1.496(8) .
C32 C34 1.326(9) .
C32 H32 0.9300 .
C33 H33A 0.9700 .
C33 H33B 0.9700 .
C34 H34 0.9300 .
C35 H35A 0.9600 .
C35 H35B 0.9600 .
C35 H35C 0.9600 .
C36 C31 1.380(9) 2_765
C36 H36 0.9300 .
O11 H11A 0.8575 .
O11 H11B 0.8575 .
O12 H12A 0.8577 .
O12 H12B 0.8576 .
